data_7037062
loop_
_publ_author_name
'Lichtenberg, Crispin'
'Bloch, Jan'
'Gianetti, Thomas L.'
'B\"uttner, Torsten'
'Geier, Jens'
'Gr\"utzmacher, Hansj\"org'

_publ_section_title
;
 Diolefins with an ether/thioether functionality as ligands in the
 coordination sphere of Ni and Rh.
;
_journal_issue 46
_journal_name_full 'Dalton transactions (Cambridge, England : 2003)'
_journal_page_first 20056
_journal_page_last 20066
_journal_paper_doi 10.1039/c5dt03279b
_journal_volume 44
_journal_year 2015
_chemical_formula_moiety 'C40 H30 N2 Rh S, C F3 O3 S'
_chemical_formula_sum 'C41 H30 F3 N2 O3 Rh S2'
_chemical_formula_weight 822.70
_space_group_crystal_system monoclinic
_space_group_IT_number 14
_space_group_name_Hall '-P 2yn'
_space_group_name_H-M_alt 'P 1 21/n 1'
_symmetry_space_group_name_Hall '-P 2yn'
_symmetry_space_group_name_H-M 'P 1 21/n 1'
_atom_sites_solution_hydrogens mixed
_audit_creation_date 2015-05-12
_audit_creation_method
;
Olex2 1.2
(compiled 2015.01.26 svn.r3150 for OlexSys, GUI svn.r4998)
;
_audit_update_record
;
2015-08-24 deposited with the CCDC.
2015-10-16 downloaded from the CCDC.
;
_cell_angle_alpha 90
_cell_angle_beta 105.926(2)
_cell_angle_gamma 90
_cell_formula_units_Z 4
_cell_length_a 13.5009(16)
_cell_length_b 16.904(2)
_cell_length_c 19.606(2)
_cell_measurement_temperature 293
_cell_volume 4302.7(8)
_computing_molecular_graphics 'Olex2 (Dolomanov et al., 2009)'
_computing_publication_material 'Olex2 (Dolomanov et al., 2009)'
_computing_structure_refinement 'ShelXL (Sheldrick, 2008)'
_diffrn_ambient_temperature 293
_diffrn_measured_fraction_theta_full 0.963
_diffrn_measured_fraction_theta_max 0.963
_diffrn_measurement_device_type 'Bruker CCD1k diffractometer'
_diffrn_radiation_type MoK\a
_diffrn_radiation_wavelength 0.71073
_diffrn_reflns_av_R_equivalents 0.0896
_diffrn_reflns_av_unetI/netI 0.0875
_diffrn_reflns_laue_measured_fraction_full 0.963
_diffrn_reflns_laue_measured_fraction_max 0.963
_diffrn_reflns_limit_h_max 16
_diffrn_reflns_limit_h_min -16
_diffrn_reflns_limit_k_max 20
_diffrn_reflns_limit_k_min -19
_diffrn_reflns_limit_l_max 23
_diffrn_reflns_limit_l_min -23
_diffrn_reflns_number 28423
_diffrn_reflns_point_group_measured_fraction_full 0.963
_diffrn_reflns_point_group_measured_fraction_max 0.963
_diffrn_reflns_theta_full 25.026
_diffrn_reflns_theta_max 25.026
_diffrn_reflns_theta_min 1.618
_exptl_absorpt_coefficient_mu 0.542
_exptl_absorpt_correction_T_max 0.9427
_exptl_absorpt_correction_T_min 0.8993
_exptl_absorpt_correction_type empirical
_exptl_absorpt_process_details SADABS
_exptl_crystal_colour yellow
_exptl_crystal_colour_primary yellow
_exptl_crystal_density_diffrn 1.270
_exptl_crystal_description block
_exptl_crystal_F_000 1672
_exptl_crystal_size_max 0.2
_exptl_crystal_size_mid 0.19
_exptl_crystal_size_min 0.11
_refine_diff_density_max 0.903
_refine_diff_density_min -0.683
_refine_diff_density_rms 0.084
_refine_ls_extinction_method none
_refine_ls_goodness_of_fit_ref 1.011
_refine_ls_hydrogen_treatment mixed
_refine_ls_matrix_type full
_refine_ls_number_parameters 482
_refine_ls_number_reflns 7321
_refine_ls_number_restraints 24
_refine_ls_restrained_S_all 1.036
_refine_ls_R_factor_all 0.0978
_refine_ls_R_factor_gt 0.0500
_refine_ls_shift/su_max 0.001
_refine_ls_shift/su_mean 0.000
_refine_ls_structure_factor_coef Fsqd
_refine_ls_weighting_details 'w=1/[\s^2^(Fo^2^)+(0.0694P)^2^+0.8771P] where P=(Fo^2^+2Fc^2^)/3'
_refine_ls_weighting_scheme calc
_refine_ls_wR_factor_gt 0.1196
_refine_ls_wR_factor_ref 0.1405
_reflns_Friedel_coverage 0.000
_reflns_number_gt 4648
_reflns_number_total 7321
_reflns_threshold_expression 'I > 2\s(I)'
_cod_data_source_file c5dt03279b2.cif
_cod_data_source_block Compound7
_cod_depositor_comments 'Adding full bibliography for 7037058--7037062.cif.'
_cod_original_cell_volume 4302.8(9)
_cod_database_code 7037062
_shelx_space_group_comment
;
The symmetry employed for this shelxl refinement is uniquely defined
by the following loop, which should always be used as a source of
symmetry information in preference to the above space-group names.
They are only intended as comments.
;
_shelx_estimated_absorpt_t_max 0.943
_shelx_estimated_absorpt_t_min 0.899
_olex2_refinement_description
;
1. Fixed Uiso
 At 1.2 times of:
  All C(H) groups
2. Restrained distances
 F1-F2 = F2-F3 = F3-F1
 2.07125 with sigma of 0.001
 C41-F1 = C41-F2 = C41-F3
 1.35 with sigma of 0.001
3. Rigid body (RIGU) restrains
 F3, C41, F2, F1
 with sigma for 1-2 distances of 0.004 and sigma for 1-3 distances of 0.004
4.a Ternary CH refined with riding coordinates:
 C1(H1), C16(H16)
4.b Aromatic/amide H refined with riding coordinates:
 C8(H8), C9(H9), C10(H10), C11(H11), C12(H12), C13(H13), C14(H14), C15(H15),
 C23(H23), C24(H24), C25(H25), C26(H26), C27(H27), C28(H28), C29(H29), C30(H30),
  C31(H31), C32(H32), C33(H33), C34(H34), C37(H37), C38(H38), C39(H39), C40(H40)
;
_shelx_shelxl_version_number 2014/7
_olex2_submission_special_instructions 'No special instructions were received'

loop_
_space_group_symop_operation_xyz
'x, y, z'
'-x+1/2, y+1/2, -z+1/2'
'-x, -y, -z'
'x-1/2, -y-1/2, z-1/2'

loop_
_atom_site_label
_atom_site_type_symbol
_atom_site_fract_x
_atom_site_fract_y
_atom_site_fract_z
_atom_site_U_iso_or_equiv
_atom_site_adp_type
_atom_site_occupancy
_atom_site_site_symmetry_order
_atom_site_calc_flag
_atom_site_refinement_flags_posn
_atom_site_refinement_flags_adp
Rh1 Rh 0.73092(3) 0.10856(2) 0.06751(2) 0.03360(14) Uani 1 1 d . .
S1 S 0.86180(9) 0.03512(7) 0.13413(6) 0.0373(3) Uani 1 1 d . .
N1 N 0.6162(3) 0.1709(2) -0.0060(2) 0.0410(10) Uani 1 1 d . .
N2 N 0.7899(3) 0.1116(3) -0.0249(2) 0.0495(11) Uani 1 1 d . .
C1 C 0.9151(4) 0.0862(3) 0.2201(3) 0.0442(13) Uani 1 1 d . .
H1 H 0.9652 0.0507 0.2509 0.053 Uiso 1 1 calc R .
C2 C 0.8378(4) 0.1082(3) 0.2582(3) 0.0474(13) Uani 1 1 d . .
C3 C 0.7534(4) 0.1580(3) 0.2267(3) 0.0447(13) Uani 1 1 d . .
C4 C 0.7344(4) 0.1912(3) 0.1548(3) 0.0407(12) Uani 1 1 d . .
H4 H 0.669(4) 0.218(3) 0.140(2) 0.049 Uiso 1 1 d R .
C5 C 0.8103(4) 0.2155(3) 0.1208(3) 0.0443(13) Uani 1 1 d . .
H5 H 0.786(4) 0.250(3) 0.082(3) 0.053 Uiso 1 1 d R .
C6 C 0.9231(4) 0.2117(3) 0.1514(3) 0.0457(13) Uani 1 1 d . .
C7 C 0.9736(4) 0.1539(3) 0.2000(3) 0.0507(14) Uani 1 1 d . .
C8 C 1.0813(4) 0.1566(4) 0.2274(3) 0.0664(17) Uani 1 1 d . .
H8 H 1.1143 0.1183 0.2598 0.080 Uiso 1 1 calc R .
C9 C 1.1390(5) 0.2150(5) 0.2073(4) 0.080(2) Uani 1 1 d . .
H9 H 1.2101 0.2160 0.2263 0.096 Uiso 1 1 calc R .
C10 C 1.0917(5) 0.2712(4) 0.1593(4) 0.077(2) Uani 1 1 d . .
H10 H 1.1306 0.3105 0.1458 0.092 Uiso 1 1 calc R .
C11 C 0.9848(5) 0.2697(3) 0.1305(3) 0.0646(17) Uani 1 1 d . .
H11 H 0.9536 0.3075 0.0970 0.078 Uiso 1 1 calc R .
C12 C 0.6834(5) 0.1764(3) 0.2655(3) 0.0613(16) Uani 1 1 d . .
H12 H 0.6275 0.2091 0.2458 0.074 Uiso 1 1 calc R .
C13 C 0.6973(6) 0.1457(4) 0.3336(4) 0.075(2) Uani 1 1 d . .
H13 H 0.6506 0.1581 0.3591 0.091 Uiso 1 1 calc R .
C14 C 0.7794(7) 0.0975(4) 0.3630(3) 0.082(2) Uani 1 1 d . .
H14 H 0.7881 0.0774 0.4084 0.098 Uiso 1 1 calc R .
C15 C 0.8481(5) 0.0790(4) 0.3263(3) 0.0636(17) Uani 1 1 d . .
H15 H 0.9033 0.0461 0.3470 0.076 Uiso 1 1 calc R .
C16 C 0.8089(4) -0.0616(3) 0.1536(3) 0.0416(12) Uani 1 1 d . .
H16 H 0.8653 -0.0911 0.1856 0.050 Uiso 1 1 calc R .
C17 C 0.7831(4) -0.1022(3) 0.0819(3) 0.0402(12) Uani 1 1 d . .
C18 C 0.7079(4) -0.0708(3) 0.0243(3) 0.0395(12) Uani 1 1 d . .
C19 C 0.6459(4) 0.0005(3) 0.0284(3) 0.0385(12) Uani 1 1 d . .
H19 H 0.606(4) 0.022(3) -0.013(3) 0.046 Uiso 1 1 d R .
C20 C 0.6157(4) 0.0275(3) 0.0879(3) 0.0406(13) Uani 1 1 d . .
H20 H 0.562(4) 0.061(3) 0.080(3) 0.049 Uiso 1 1 d R .
C21 C 0.6340(4) -0.0128(3) 0.1577(3) 0.0391(12) Uani 1 1 d . .
C22 C 0.7234(4) -0.0561(3) 0.1880(3) 0.0414(12) Uani 1 1 d . .
C23 C 0.7339(5) -0.0954(3) 0.2523(3) 0.0539(15) Uani 1 1 d . .
H23 H 0.7934 -0.1241 0.2727 0.065 Uiso 1 1 calc R .
C24 C 0.6568(6) -0.0918(3) 0.2855(3) 0.0685(18) Uani 1 1 d . .
H24 H 0.6639 -0.1194 0.3276 0.082 Uiso 1 1 calc R .
C25 C 0.5692(5) -0.0481(4) 0.2576(3) 0.0671(17) Uani 1 1 d . .
H25 H 0.5181 -0.0448 0.2810 0.081 Uiso 1 1 calc R .
C26 C 0.5583(4) -0.0085(3) 0.1933(3) 0.0534(14) Uani 1 1 d . .
H26 H 0.4993 0.0213 0.1741 0.064 Uiso 1 1 calc R .
C27 C 0.6928(4) -0.1084(3) -0.0418(3) 0.0543(14) Uani 1 1 d . .
H27 H 0.6442 -0.0881 -0.0811 0.065 Uiso 1 1 calc R .
C28 C 0.7482(5) -0.1747(4) -0.0498(4) 0.0731(19) Uani 1 1 d . .
H28 H 0.7369 -0.1985 -0.0940 0.088 Uiso 1 1 calc R .
C29 C 0.8200(5) -0.2052(4) 0.0077(4) 0.0738(19) Uani 1 1 d . .
H29 H 0.8565 -0.2504 0.0025 0.089 Uiso 1 1 calc R .
C30 C 0.8384(4) -0.1698(3) 0.0726(3) 0.0584(15) Uani 1 1 d . .
H30 H 0.8881 -0.1906 0.1110 0.070 Uiso 1 1 calc R .
C31 C 0.5303(4) 0.2013(3) 0.0061(3) 0.0498(14) Uani 1 1 d . .
H31 H 0.5246 0.2015 0.0523 0.060 Uiso 1 1 calc R .
C32 C 0.4505(4) 0.2323(3) -0.0471(3) 0.0600(16) Uani 1 1 d . .
H32 H 0.3925 0.2531 -0.0367 0.072 Uiso 1 1 calc R .
C33 C 0.4576(5) 0.2319(3) -0.1152(3) 0.0661(18) Uani 1 1 d . .
H33 H 0.4040 0.2515 -0.1519 0.079 Uiso 1 1 calc R .
C34 C 0.5453(5) 0.2022(3) -0.1290(3) 0.0578(15) Uani 1 1 d . .
H34 H 0.5514 0.2024 -0.1751 0.069 Uiso 1 1 calc R .
C35 C 0.6247(4) 0.1717(3) -0.0739(3) 0.0457(13) Uani 1 1 d . .
C36 C 0.7207(5) 0.1385(3) -0.0847(3) 0.0541(15) Uani 1 1 d . .
C37 C 0.7409(6) 0.1341(4) -0.1498(4) 0.091(2) Uani 1 1 d . .
H37 H 0.6922 0.1520 -0.1902 0.110 Uiso 1 1 calc R .
C38 C 0.8327(7) 0.1034(5) -0.1553(5) 0.119(3) Uani 1 1 d . .
H38 H 0.8470 0.1006 -0.1990 0.143 Uiso 1 1 calc R .
C39 C 0.9028(6) 0.0770(5) -0.0949(4) 0.104(3) Uani 1 1 d . .
H39 H 0.9653 0.0556 -0.0972 0.125 Uiso 1 1 calc R .
C40 C 0.8799(5) 0.0825(4) -0.0318(4) 0.075(2) Uani 1 1 d . .
H40 H 0.9286 0.0653 0.0089 0.090 Uiso 1 1 calc R .
C41 C 0.3715(6) 0.4095(5) 0.1061(3) 0.216(6) Uani 1 1 d D U
F1 F 0.4320(7) 0.4552(5) 0.0778(4) 0.314(6) Uani 1 1 d D U
F2 F 0.3085(8) 0.4651(5) 0.1208(5) 0.328(6) Uani 1 1 d D U
F3 F 0.3089(6) 0.3778(4) 0.0466(3) 0.226(4) Uani 1 1 d D U
S2 S 0.42691(14) 0.35029(12) 0.17185(9) 0.0786(5) Uani 1 1 d . .
O1 O 0.3413(4) 0.3146(4) 0.1872(3) 0.137(2) Uani 1 1 d . .
O2 O 0.4877(6) 0.3003(6) 0.1415(4) 0.210(4) Uani 1 1 d . .
O3 O 0.4812(4) 0.4037(4) 0.2257(3) 0.125(2) Uani 1 1 d . .

loop_
_atom_site_aniso_label
_atom_site_aniso_U_11
_atom_site_aniso_U_22
_atom_site_aniso_U_33
_atom_site_aniso_U_23
_atom_site_aniso_U_13
_atom_site_aniso_U_12
Rh1 0.0327(2) 0.0276(2) 0.0389(2) 0.00023(18) 0.00727(16) 0.00145(18)
S1 0.0322(7) 0.0310(7) 0.0446(7) -0.0043(6) 0.0034(5) 0.0011(5)
N1 0.046(3) 0.031(2) 0.045(3) 0.0062(19) 0.010(2) 0.001(2)
N2 0.050(3) 0.049(3) 0.054(3) 0.010(2) 0.023(2) 0.007(2)
C1 0.042(3) 0.041(3) 0.041(3) -0.003(2) -0.003(2) 0.001(2)
C2 0.052(3) 0.037(3) 0.047(3) -0.009(3) 0.003(3) -0.007(3)
C3 0.056(3) 0.033(3) 0.048(3) -0.013(2) 0.018(3) -0.009(3)
C4 0.042(3) 0.032(3) 0.049(3) -0.012(2) 0.012(3) 0.000(2)
C5 0.051(3) 0.023(3) 0.058(3) -0.006(2) 0.013(3) -0.004(2)
C6 0.046(3) 0.030(3) 0.066(4) -0.021(3) 0.025(3) -0.013(2)
C7 0.044(3) 0.044(3) 0.061(4) -0.022(3) 0.010(3) -0.008(3)
C8 0.048(4) 0.072(5) 0.076(4) -0.027(4) 0.011(3) -0.007(3)
C9 0.051(4) 0.094(6) 0.098(6) -0.043(5) 0.023(4) -0.019(4)
C10 0.064(5) 0.073(5) 0.105(6) -0.039(4) 0.044(4) -0.032(4)
C11 0.073(4) 0.049(4) 0.079(4) -0.017(3) 0.034(4) -0.009(3)
C12 0.071(4) 0.049(3) 0.069(4) -0.015(3) 0.027(3) -0.010(3)
C13 0.119(6) 0.057(4) 0.067(4) -0.015(4) 0.053(4) -0.018(4)
C14 0.142(7) 0.054(4) 0.053(4) -0.002(3) 0.032(5) -0.013(4)
C15 0.090(5) 0.052(4) 0.043(3) -0.007(3) 0.010(3) -0.004(3)
C16 0.042(3) 0.028(3) 0.049(3) 0.003(2) 0.003(2) 0.002(2)
C17 0.039(3) 0.028(3) 0.052(3) -0.004(2) 0.011(2) -0.001(2)
C18 0.040(3) 0.030(3) 0.048(3) -0.004(2) 0.011(2) -0.007(2)
C19 0.038(3) 0.029(3) 0.043(3) 0.002(2) 0.002(2) -0.004(2)
C20 0.036(3) 0.035(3) 0.046(3) 0.003(2) 0.004(2) -0.001(2)
C21 0.047(3) 0.028(3) 0.043(3) -0.003(2) 0.014(3) -0.008(2)
C22 0.049(3) 0.027(3) 0.043(3) 0.001(2) 0.004(2) -0.004(2)
C23 0.068(4) 0.037(3) 0.055(3) 0.010(3) 0.014(3) 0.002(3)
C24 0.101(5) 0.051(4) 0.055(4) 0.017(3) 0.024(4) -0.002(4)
C25 0.082(5) 0.060(4) 0.071(4) 0.012(3) 0.042(4) -0.006(4)
C26 0.053(3) 0.048(3) 0.062(4) 0.007(3) 0.022(3) 0.000(3)
C27 0.062(4) 0.050(3) 0.050(3) -0.013(3) 0.013(3) -0.006(3)
C28 0.081(5) 0.066(4) 0.075(5) -0.033(4) 0.025(4) -0.010(4)
C29 0.076(5) 0.051(4) 0.094(5) -0.027(4) 0.023(4) 0.009(3)
C30 0.057(4) 0.037(3) 0.079(4) -0.005(3) 0.014(3) 0.003(3)
C31 0.043(3) 0.046(3) 0.060(3) 0.007(3) 0.015(3) 0.009(3)
C32 0.053(4) 0.055(4) 0.066(4) 0.013(3) 0.007(3) 0.019(3)
C33 0.064(4) 0.053(4) 0.068(4) 0.017(3) -0.003(3) 0.013(3)
C34 0.069(4) 0.052(4) 0.048(3) 0.019(3) 0.009(3) 0.011(3)
C35 0.054(3) 0.036(3) 0.046(3) 0.007(2) 0.013(3) 0.002(3)
C36 0.069(4) 0.043(3) 0.054(4) 0.013(3) 0.024(3) 0.007(3)
C37 0.117(6) 0.110(6) 0.062(4) 0.035(4) 0.049(4) 0.045(5)
C38 0.131(8) 0.154(9) 0.101(6) 0.048(6) 0.079(6) 0.061(7)
C39 0.107(6) 0.131(7) 0.103(6) 0.035(6) 0.076(6) 0.054(6)
C40 0.064(4) 0.090(5) 0.086(5) 0.023(4) 0.043(4) 0.028(4)
C41 0.311(13) 0.112(8) 0.151(8) 0.013(7) -0.062(8) -0.057(8)
F1 0.439(13) 0.255(9) 0.185(7) 0.076(7) -0.022(8) -0.176(9)
F2 0.434(14) 0.203(9) 0.262(10) -0.002(8) -0.051(8) 0.078(9)
F3 0.324(9) 0.179(6) 0.100(4) 0.010(4) -0.067(5) -0.056(6)
S2 0.0619(11) 0.1066(15) 0.0649(11) -0.0243(10) 0.0132(9) -0.0186(10)
O1 0.122(5) 0.198(6) 0.103(4) -0.048(4) 0.049(4) -0.096(5)
O2 0.170(7) 0.300(11) 0.167(7) -0.058(7) 0.058(6) 0.109(7)
O3 0.095(4) 0.170(6) 0.093(4) -0.047(4) -0.002(3) -0.059(4)

loop_
_atom_type_symbol
_atom_type_description
_atom_type_scat_dispersion_real
_atom_type_scat_dispersion_imag
_atom_type_scat_source
C C 0.0033 0.0016 'International Tables Vol C Tables 4.2.6.8 and 6.1.1.4'
H H 0.0000 0.0000 'International Tables Vol C Tables 4.2.6.8 and 6.1.1.4'
F F 0.0171 0.0103 'International Tables Vol C Tables 4.2.6.8 and 6.1.1.4'
N N 0.0061 0.0033 'International Tables Vol C Tables 4.2.6.8 and 6.1.1.4'
O O 0.0106 0.0060 'International Tables Vol C Tables 4.2.6.8 and 6.1.1.4'
Rh Rh -1.1178 0.9187 'International Tables Vol C Tables 4.2.6.8 and 6.1.1.4'
S S 0.1246 0.1234 'International Tables Vol C Tables 4.2.6.8 and 6.1.1.4'

loop_
_geom_angle_atom_site_label_1
_geom_angle_atom_site_label_2
_geom_angle_atom_site_label_3
_geom_angle
N1 Rh1 S1 172.13(12)
N1 Rh1 N2 77.52(16)
N1 Rh1 C4 94.06(18)
N1 Rh1 C5 94.88(18)
N1 Rh1 C19 87.77(16)
N1 Rh1 C20 90.74(17)
N2 Rh1 S1 95.04(12)
N2 Rh1 C4 134.46(18)
N2 Rh1 C5 97.68(19)
N2 Rh1 C19 90.25(18)
N2 Rh1 C20 127.50(18)
C4 Rh1 S1 93.00(14)
C4 Rh1 C5 37.80(19)
C5 Rh1 S1 88.59(14)
C19 Rh1 S1 89.74(13)
C19 Rh1 C4 134.6(2)
C19 Rh1 C5 172.0(2)
C19 Rh1 C20 37.73(18)
C20 Rh1 S1 91.85(13)
C20 Rh1 C4 96.9(2)
C20 Rh1 C5 134.5(2)
C1 S1 Rh1 108.44(16)
C1 S1 C16 107.3(2)
C16 S1 Rh1 108.52(16)
C31 N1 Rh1 125.5(3)
C31 N1 C35 118.3(4)
C35 N1 Rh1 115.7(3)
C36 N2 Rh1 113.8(4)
C40 N2 Rh1 128.3(4)
C40 N2 C36 117.4(5)
S1 C1 H1 107.7
C2 C1 S1 115.0(3)
C2 C1 H1 107.7
C2 C1 C7 115.7(4)
C7 C1 S1 102.5(3)
C7 C1 H1 107.7
C3 C2 C1 121.4(5)
C15 C2 C1 119.6(5)
C15 C2 C3 119.0(5)
C2 C3 C4 123.5(5)
C12 C3 C2 118.5(5)
C12 C3 C4 117.9(5)
Rh1 C4 H4 104(3)
C3 C4 Rh1 117.7(3)
C3 C4 H4 111(3)
C5 C4 Rh1 71.6(3)
C5 C4 C3 126.7(5)
C5 C4 H4 117(3)
Rh1 C5 H5 97(3)
C4 C5 Rh1 70.6(3)
C4 C5 H5 115(3)
C4 C5 C6 126.1(5)
C6 C5 Rh1 117.9(3)
C6 C5 H5 116(3)
C7 C6 C5 124.1(5)
C7 C6 C11 117.6(5)
C11 C6 C5 118.3(5)
C6 C7 C1 121.0(5)
C6 C7 C8 119.7(5)
C8 C7 C1 119.2(5)
C7 C8 H8 119.3
C9 C8 C7 121.3(6)
C9 C8 H8 119.3
C8 C9 H9 120.0
C10 C9 C8 120.0(6)
C10 C9 H9 120.0
C9 C10 H10 120.0
C9 C10 C11 120.1(6)
C11 C10 H10 120.0
C6 C11 H11 119.4
C10 C11 C6 121.3(6)
C10 C11 H11 119.4
C3 C12 H12 119.9
C13 C12 C3 120.2(6)
C13 C12 H12 119.9
C12 C13 H13 119.8
C14 C13 C12 120.3(6)
C14 C13 H13 119.8
C13 C14 H14 119.8
C15 C14 C13 120.4(6)
C15 C14 H14 119.8
C2 C15 H15 119.2
C14 C15 C2 121.5(6)
C14 C15 H15 119.2
S1 C16 H16 107.7
C17 C16 S1 102.2(3)
C17 C16 H16 107.7
C22 C16 S1 115.2(3)
C22 C16 H16 107.7
C22 C16 C17 116.0(4)
C18 C17 C16 120.5(4)
C18 C17 C30 119.8(5)
C30 C17 C16 119.6(5)
C17 C18 C19 124.1(4)
C17 C18 C27 117.4(5)
C27 C18 C19 118.5(5)
Rh1 C19 H19 96(3)
C18 C19 Rh1 116.7(3)
C18 C19 H19 119(3)
C20 C19 Rh1 71.5(3)
C20 C19 C18 127.1(5)
C20 C19 H19 111(3)
Rh1 C20 H20 99(3)
C19 C20 Rh1 70.8(3)
C19 C20 H20 118(3)
C19 C20 C21 126.8(5)
C21 C20 Rh1 120.5(3)
C21 C20 H20 112(3)
C22 C21 C20 122.5(5)
C26 C21 C20 118.6(5)
C26 C21 C22 118.8(5)
C21 C22 C16 121.7(4)
C21 C22 C23 119.6(5)
C23 C22 C16 118.6(5)
C22 C23 H23 119.8
C24 C23 C22 120.3(5)
C24 C23 H23 119.8
C23 C24 H24 119.5
C23 C24 C25 121.1(5)
C25 C24 H24 119.5
C24 C25 H25 120.6
C24 C25 C26 118.8(6)
C26 C25 H25 120.6
C21 C26 C25 121.2(5)
C21 C26 H26 119.4
C25 C26 H26 119.4
C18 C27 H27 119.1
C28 C27 C18 121.8(6)
C28 C27 H27 119.1
C27 C28 H28 120.2
C29 C28 C27 119.7(6)
C29 C28 H28 120.2
C28 C29 H29 119.7
C30 C29 C28 120.5(6)
C30 C29 H29 119.7
C17 C30 H30 119.6
C29 C30 C17 120.7(6)
C29 C30 H30 119.6
N1 C31 H31 118.6
N1 C31 C32 122.8(5)
C32 C31 H31 118.6
C31 C32 H32 120.4
C33 C32 C31 119.2(6)
C33 C32 H32 120.4
C32 C33 H33 120.4
C32 C33 C34 119.3(5)
C34 C33 H33 120.4
C33 C34 H34 120.0
C33 C34 C35 120.0(5)
C35 C34 H34 120.0
N1 C35 C34 120.4(5)
N1 C35 C36 116.5(4)
C34 C35 C36 123.1(5)
N2 C36 C35 115.1(5)
N2 C36 C37 121.1(6)
C37 C36 C35 123.8(6)
C36 C37 H37 119.9
C38 C37 C36 120.2(7)
C38 C37 H37 119.9
C37 C38 H38 120.7
C39 C38 C37 118.7(7)
C39 C38 H38 120.7
C38 C39 H39 120.4
C40 C39 C38 119.2(7)
C40 C39 H39 120.4
N2 C40 C39 123.4(6)
N2 C40 H40 118.3
C39 C40 H40 118.3
F1 C41 F2 100.2(5)
F1 C41 S2 118.4(6)
F2 C41 S2 115.8(6)
F3 C41 F1 100.2(5)
F3 C41 F2 100.3(5)
F3 C41 S2 118.6(6)
O1 S2 C41 101.8(4)
O1 S2 O2 116.0(5)
O1 S2 O3 113.5(3)
O2 S2 C41 103.0(5)
O2 S2 O3 116.6(5)
O3 S2 C41 103.0(3)

loop_
_geom_bond_atom_site_label_1
_geom_bond_atom_site_label_2
_geom_bond_distance
Rh1 S1 2.2590(12)
Rh1 N1 2.088(4)
Rh1 N2 2.171(4)
Rh1 C4 2.200(5)
Rh1 C5 2.213(5)
Rh1 C19 2.182(5)
Rh1 C20 2.190(5)
S1 C1 1.854(5)
S1 C16 1.865(5)
N1 C31 1.349(6)
N1 C35 1.365(6)
N2 C36 1.361(7)
N2 C40 1.351(7)
C1 H1 0.9800
C1 C2 1.488(7)
C1 C7 1.503(7)
C2 C3 1.415(7)
C2 C15 1.394(7)
C3 C4 1.472(7)
C3 C12 1.400(7)
C4 H4 0.96(5)
C4 C5 1.429(7)
C5 H5 0.94(5)
C5 C6 1.477(7)
C6 C7 1.405(7)
C6 C11 1.417(7)
C7 C8 1.405(7)
C8 H8 0.9300
C8 C9 1.381(9)
C9 H9 0.9300
C9 C10 1.366(9)
C10 H10 0.9300
C10 C11 1.397(9)
C11 H11 0.9300
C12 H12 0.9300
C12 C13 1.397(8)
C13 H13 0.9300
C13 C14 1.368(10)
C14 H14 0.9300
C14 C15 1.357(9)
C15 H15 0.9300
C16 H16 0.9800
C16 C17 1.517(7)
C16 C22 1.491(7)
C17 C18 1.400(7)
C17 C30 1.403(7)
C18 C19 1.481(7)
C18 C27 1.407(7)
C19 H19 0.92(5)
C19 C20 1.414(7)
C20 H20 0.90(5)
C20 C21 1.486(7)
C21 C22 1.397(7)
C21 C26 1.389(7)
C22 C23 1.397(7)
C23 H23 0.9300
C23 C24 1.372(8)
C24 H24 0.9300
C24 C25 1.375(8)
C25 H25 0.9300
C25 C26 1.398(7)
C26 H26 0.9300
C27 H27 0.9300
C27 C28 1.380(8)
C28 H28 0.9300
C28 C29 1.370(9)
C29 H29 0.9300
C29 C30 1.366(8)
C30 H30 0.9300
C31 H31 0.9300
C31 C32 1.381(7)
C32 H32 0.9300
C32 C33 1.364(8)
C33 H33 0.9300
C33 C34 1.379(8)
C34 H34 0.9300
C34 C35 1.396(7)
C35 C36 1.480(7)
C36 C37 1.379(8)
C37 H37 0.9300
C37 C38 1.375(10)
C38 H38 0.9300
C38 C39 1.372(10)
C39 H39 0.9300
C39 C40 1.360(9)
C40 H40 0.9300
C41 F1 1.3498(10)
C41 F2 1.3501(10)
C41 F3 1.3494(10)
C41 S2 1.640(8)
S2 O1 1.407(5)
S2 O2 1.418(6)
S2 O3 1.429(5)

loop_
_geom_torsion_atom_site_label_1
_geom_torsion_atom_site_label_2
_geom_torsion_atom_site_label_3
_geom_torsion_atom_site_label_4
_geom_torsion
Rh1 S1 C1 C2 52.3(4)
Rh1 S1 C1 C7 -74.1(3)
Rh1 S1 C16 C17 71.2(3)
Rh1 S1 C16 C22 -55.4(4)
Rh1 N1 C31 C32 -170.7(4)
Rh1 N1 C35 C34 171.3(4)
Rh1 N1 C35 C36 -8.4(6)
Rh1 N2 C36 C35 8.6(6)
Rh1 N2 C36 C37 -171.1(5)
Rh1 N2 C40 C39 169.9(6)
Rh1 C4 C5 C6 -110.9(5)
Rh1 C5 C6 C7 -54.2(6)
Rh1 C5 C6 C11 125.7(4)
Rh1 C19 C20 C21 -114.3(5)
Rh1 C20 C21 C22 -52.6(6)
Rh1 C20 C21 C26 128.7(4)
S1 C1 C2 C3 -58.4(6)
S1 C1 C2 C15 121.2(5)
S1 C1 C7 C6 61.5(5)
S1 C1 C7 C8 -115.0(5)
S1 C16 C17 C18 -63.8(5)
S1 C16 C17 C30 113.2(4)
S1 C16 C22 C21 55.5(5)
S1 C16 C22 C23 -124.3(4)
N1 C31 C32 C33 0.5(9)
N1 C35 C36 N2 -0.5(7)
N1 C35 C36 C37 179.3(6)
N2 C36 C37 C38 -1.1(11)
C1 S1 C16 C17 -171.8(3)
C1 S1 C16 C22 61.6(4)
C1 C2 C3 C4 0.6(7)
C1 C2 C3 C12 179.9(5)
C1 C2 C15 C14 -180.0(5)
C1 C7 C8 C9 176.2(5)
C2 C1 C7 C6 -64.5(6)
C2 C1 C7 C8 119.1(5)
C2 C3 C4 Rh1 52.3(6)
C2 C3 C4 C5 -34.6(7)
C2 C3 C12 C13 -0.1(8)
C3 C2 C15 C14 -0.3(8)
C3 C4 C5 Rh1 111.3(5)
C3 C4 C5 C6 0.3(8)
C3 C12 C13 C14 0.0(9)
C4 C3 C12 C13 179.3(5)
C4 C5 C6 C7 31.3(8)
C4 C5 C6 C11 -148.8(5)
C5 C6 C7 C1 5.2(8)
C5 C6 C7 C8 -178.4(5)
C5 C6 C11 C10 177.7(5)
C6 C7 C8 C9 -0.3(8)
C7 C1 C2 C3 60.9(6)
C7 C1 C2 C15 -119.5(5)
C7 C6 C11 C10 -2.4(8)
C7 C8 C9 C10 -0.6(9)
C8 C9 C10 C11 -0.1(10)
C9 C10 C11 C6 1.6(9)
C11 C6 C7 C1 -174.7(5)
C11 C6 C7 C8 1.8(7)
C12 C3 C4 Rh1 -127.1(4)
C12 C3 C4 C5 146.0(5)
C12 C13 C14 C15 0.0(10)
C13 C14 C15 C2 0.2(10)
C15 C2 C3 C4 -179.1(5)
C15 C2 C3 C12 0.3(7)
C16 S1 C1 C2 -64.7(4)
C16 S1 C1 C7 168.9(3)
C16 C17 C18 C19 -2.5(7)
C16 C17 C18 C27 175.8(5)
C16 C17 C30 C29 -176.8(5)
C16 C22 C23 C24 -179.9(5)
C17 C16 C22 C21 -63.7(6)
C17 C16 C22 C23 116.5(5)
C17 C18 C19 Rh1 56.2(6)
C17 C18 C19 C20 -30.1(8)
C17 C18 C27 C28 1.1(8)
C18 C17 C30 C29 0.2(8)
C18 C19 C20 Rh1 109.9(5)
C18 C19 C20 C21 -4.3(8)
C18 C27 C28 C29 0.1(9)
C19 C18 C27 C28 179.5(5)
C19 C20 C21 C22 35.3(7)
C19 C20 C21 C26 -143.3(5)
C20 C21 C22 C16 2.9(7)
C20 C21 C22 C23 -177.2(4)
C20 C21 C26 C25 177.1(5)
C21 C22 C23 C24 0.2(7)
C22 C16 C17 C18 62.3(6)
C22 C16 C17 C30 -120.7(5)
C22 C21 C26 C25 -1.6(8)
C22 C23 C24 C25 -1.8(9)
C23 C24 C25 C26 1.6(9)
C24 C25 C26 C21 0.1(9)
C26 C21 C22 C16 -178.5(4)
C26 C21 C22 C23 1.4(7)
C27 C18 C19 Rh1 -122.1(4)
C27 C18 C19 C20 151.6(5)
C27 C28 C29 C30 -1.2(10)
C28 C29 C30 C17 1.0(10)
C30 C17 C18 C19 -179.5(5)
C30 C17 C18 C27 -1.2(7)
C31 N1 C35 C34 -1.0(7)
C31 N1 C35 C36 179.3(5)
C31 C32 C33 C34 -1.3(9)
C32 C33 C34 C35 1.1(9)
C33 C34 C35 N1 0.1(8)
C33 C34 C35 C36 179.8(5)
C34 C35 C36 N2 179.9(5)
C34 C35 C36 C37 -0.4(9)
C35 N1 C31 C32 0.7(7)
C35 C36 C37 C38 179.1(7)
C36 N2 C40 C39 -1.8(10)
C36 C37 C38 C39 0.5(14)
C37 C38 C39 C40 -0.5(14)
C38 C39 C40 N2 1.2(13)
C40 N2 C36 C35 -178.5(5)
C40 N2 C36 C37 1.8(9)
F1 C41 S2 O1 179.1(5)
F1 C41 S2 O2 -60.3(6)
F1 C41 S2 O3 61.3(5)
F2 C41 S2 O1 60.1(5)
F2 C41 S2 O2 -179.3(6)
F2 C41 S2 O3 -57.6(5)
F3 C41 S2 O1 -59.2(6)
F3 C41 S2 O2 61.4(7)
F3 C41 S2 O3 -177.0(5)
